data_4506414
loop_
_publ_author_name
'Houton, Kelly A.'
'Morris, Kyle L.'
'Chen, Lin'
'Schmidtmann, Marc'
'Jones, James T. A.'
'Serpell, Louise C.'
'Lloyd, Gareth O.'
'Adams, Dave J.'

_publ_section_title
;
 On Crystal versus Fiber Formation in Dipeptide Hydrogelator Systems.
;
_journal_issue 25
_journal_name_full 'Langmuir : the ACS journal of surfaces and colloids'
_journal_page_first 9797
_journal_page_last 9806
_journal_paper_doi 10.1021/la301371q
_journal_volume 28
_journal_year 2012
_chemical_absolute_configuration syn
_chemical_formula_sum 'C20 H27 N2 O6.5'
_chemical_formula_weight 399.44
_chemical_name_systematic
; 
 ? 
;
_space_group_IT_number 5
_symmetry_cell_setting monoclinic
_symmetry_space_group_name_Hall 'C 2y'
_symmetry_space_group_name_H-M 'C 1 2 1'
_atom_sites_solution_hydrogens difmap
_atom_sites_solution_primary direct
_atom_sites_solution_secondary difmap
_audit_creation_method SHELXL-97
_cell_angle_alpha 90.00
_cell_angle_beta 94.207(3)
_cell_angle_gamma 90.00
_cell_formula_units_Z 4
_cell_length_a 25.003(2)
_cell_length_b 6.8390(6)
_cell_length_c 12.0710(12)
_cell_measurement_reflns_used 4160
_cell_measurement_temperature 100(2)
_cell_measurement_theta_max 26.13
_cell_measurement_theta_min 2.44
_cell_volume 2058.5(3)
_computing_cell_refinement 'Bruker AXS SAINT V7.68A'
_computing_data_collection 'CrystalClear-SM Expert 2.1 (Rigaku, 2011)'
_computing_data_reduction 'Bruker AXS SAINT V7.68A'
_computing_structure_refinement 'SHELXL (Sheldrick, 2008)'
_computing_structure_solution 'SHELXD (Sheldrick, 2008)'
_diffrn_ambient_temperature 100(2)
_diffrn_detector_area_resol_mean 28.5714
_diffrn_measured_fraction_theta_full 0.999
_diffrn_measured_fraction_theta_max 0.999
_diffrn_measurement_device_type 'Rigaku Saturn724+ (2x2 bin mode)'
_diffrn_measurement_method 'profile data from \w-scans'
_diffrn_radiation_monochromator confocal
_diffrn_radiation_source 'Rotating Anode'
_diffrn_radiation_type 'Mo K\a'
_diffrn_radiation_wavelength 0.71073
_diffrn_reflns_av_R_equivalents 0.0477
_diffrn_reflns_av_sigmaI/netI 0.0573
_diffrn_reflns_limit_h_max 31
_diffrn_reflns_limit_h_min -31
_diffrn_reflns_limit_k_max 6
_diffrn_reflns_limit_k_min -8
_diffrn_reflns_limit_l_max 14
_diffrn_reflns_limit_l_min -15
_diffrn_reflns_number 12150
_diffrn_reflns_theta_full 26.37
_diffrn_reflns_theta_max 26.37
_diffrn_reflns_theta_min 2.26
_exptl_absorpt_coefficient_mu 0.097
_exptl_absorpt_correction_T_max 0.7454
_exptl_absorpt_correction_T_min 0.4604
_exptl_absorpt_correction_type multi-scan
_exptl_absorpt_process_details 'SADABS 2008/1 (Sheldrick, 2008)'
_exptl_crystal_colour colourless
_exptl_crystal_density_diffrn 1.289
_exptl_crystal_density_method 'not measured'
_exptl_crystal_description plate
_exptl_crystal_F_000 852
_exptl_crystal_size_max 0.09
_exptl_crystal_size_mid 0.06
_exptl_crystal_size_min 0.02
_refine_diff_density_max 0.161
_refine_diff_density_min -0.197
_refine_diff_density_rms 0.038
_refine_ls_abs_structure_details 'Flack H D (1983), Acta Cryst. A39, 876-881'
_refine_ls_abs_structure_Flack -0.1(11)
_refine_ls_extinction_method none
_refine_ls_goodness_of_fit_ref 1.016
_refine_ls_hydrogen_treatment mixed
_refine_ls_matrix_type full
_refine_ls_number_parameters 288
_refine_ls_number_reflns 3711
_refine_ls_number_restraints 1
_refine_ls_restrained_S_all 1.016
_refine_ls_R_factor_all 0.0620
_refine_ls_R_factor_gt 0.0421
_refine_ls_shift/su_max 0.000
_refine_ls_shift/su_mean 0.000
_refine_ls_structure_factor_coef Fsqd
_refine_ls_weighting_details 'calc w=1/[\s^2^(Fo^2^)+(0.0500P)^2^+0.0000P] where P=(Fo^2^+2Fc^2^)/3'
_refine_ls_weighting_scheme calc
_refine_ls_wR_factor_gt 0.0907
_refine_ls_wR_factor_ref 0.0996
_reflns_number_gt 2905
_reflns_number_total 3711
_reflns_threshold_expression >2sigma(I)
_cod_data_source_file la301371q_si_005.cif
_cod_data_source_block dipeptide_3
_cod_original_sg_symbol_H-M C2
_cod_original_formula_sum 'C20 H27 N2 O6.50'
_cod_database_code 4506414

loop_
_symmetry_equiv_pos_as_xyz
'x, y, z'
'-x, y, -z'
'x+1/2, y+1/2, z'
'-x+1/2, y+1/2, -z'

loop_
_atom_site_label
_atom_site_type_symbol
_atom_site_fract_x
_atom_site_fract_y
_atom_site_fract_z
_atom_site_U_iso_or_equiv
_atom_site_adp_type
_atom_site_occupancy
_atom_site_symmetry_multiplicity
_atom_site_calc_flag
_atom_site_refinement_flags
O1 O 0.44181(7) 1.1343(4) 0.54506(14) 0.0525(6) Uani 1 1 d .
H2 H 0.3578(16) 1.165(7) 0.617(3) 0.115(14) Uiso 1 1 d .
O2 O 0.38772(6) 1.1670(3) 0.68099(14) 0.0348(4) Uani 1 1 d .
O3 O 0.56872(6) 0.9098(3) 0.83057(13) 0.0349(4) Uani 1 1 d .
O4 O 0.72084(5) 0.8647(2) 0.60669(12) 0.0291(4) Uani 1 1 d .
O5 O 0.72823(5) 0.7829(2) 0.89703(12) 0.0287(4) Uani 1 1 d .
N1 N 0.52762(7) 1.0566(3) 0.67983(18) 0.0319(5) Uani 1 1 d .
H1 H 0.5262(9) 1.082(4) 0.605(2) 0.037(7) Uiso 1 1 d .
N2 N 0.65957(7) 0.8569(3) 0.73512(16) 0.0276(5) Uani 1 1 d .
H2A H 0.6539(8) 0.845(4) 0.8092(19) 0.031(6) Uiso 1 1 d .
C1 C 0.43475(9) 1.1373(4) 0.6427(2) 0.0310(6) Uani 1 1 d .
C2 C 0.47929(8) 1.1127(4) 0.7333(2) 0.0301(6) Uani 1 1 d .
H2B H 0.4694 1.0034 0.7829 0.036 Uiso 1 1 calc R
C3 C 0.48793(9) 1.2984(5) 0.8041(2) 0.0439(7) Uani 1 1 d .
H3 H 0.5241 1.2866 0.8448 0.053 Uiso 1 1 calc R
C4 C 0.48916(15) 1.4804(5) 0.7318(3) 0.0716(11) Uani 1 1 d .
H4A H 0.5020 1.5918 0.7775 0.107 Uiso 1 1 calc R
H4B H 0.4530 1.5080 0.6988 0.107 Uiso 1 1 calc R
H4C H 0.5133 1.4588 0.6727 0.107 Uiso 1 1 calc R
C5 C 0.44712(9) 1.3186(5) 0.8917(2) 0.0451(7) Uani 1 1 d .
H5A H 0.4466 1.1981 0.9355 0.068 Uiso 1 1 calc R
H5B H 0.4114 1.3418 0.8549 0.068 Uiso 1 1 calc R
H5C H 0.4572 1.4288 0.9408 0.068 Uiso 1 1 calc R
C6 C 0.56786(9) 0.9578(4) 0.7327(2) 0.0306(6) Uani 1 1 d .
C7 C 0.61293(8) 0.8999(4) 0.66019(18) 0.0299(5) Uani 1 1 d .
H7 H 0.6213 1.0131 0.6120 0.036 Uiso 1 1 calc R
C8 C 0.59733(10) 0.7243(4) 0.5869(2) 0.0420(7) Uani 1 1 d .
H8A H 0.6271 0.6910 0.5417 0.063 Uiso 1 1 calc R
H8B H 0.5655 0.7566 0.5380 0.063 Uiso 1 1 calc R
H8C H 0.5894 0.6125 0.6337 0.063 Uiso 1 1 calc R
C9 C 0.70917(8) 0.8444(3) 0.70463(19) 0.0261(5) Uani 1 1 d .
C10 C 0.75257(8) 0.8073(4) 0.79504(17) 0.0277(5) Uani 1 1 d .
H10A H 0.7729 0.6881 0.7780 0.033 Uiso 1 1 calc R
H10B H 0.7778 0.9190 0.8007 0.033 Uiso 1 1 calc R
C11 C 0.75971(8) 0.7943(3) 0.99485(19) 0.0288(5) Uani 1 1 d .
C12 C 0.73027(9) 0.7940(3) 1.09115(19) 0.0316(5) Uani 1 1 d .
C13 C 0.67367(10) 0.7772(4) 1.0857(2) 0.0345(6) Uani 1 1 d .
H13 H 0.6539 0.7713 1.0155 0.041 Uiso 1 1 calc R
C14 C 0.64733(12) 0.7695(4) 1.1807(2) 0.0466(7) Uani 1 1 d .
H14 H 0.6094 0.7555 1.1762 0.056 Uiso 1 1 calc R
C15 C 0.67608(15) 0.7821(4) 1.2856(2) 0.0591(9) Uani 1 1 d .
H15 H 0.6575 0.7769 1.3514 0.071 Uiso 1 1 calc R
C16 C 0.73036(15) 0.8018(4) 1.2924(2) 0.0563(8) Uani 1 1 d .
H16 H 0.7492 0.8115 1.3634 0.068 Uiso 1 1 calc R
C17 C 0.75937(11) 0.8079(4) 1.1960(2) 0.0409(6) Uani 1 1 d .
C18 C 0.81587(12) 0.8251(4) 1.2013(3) 0.0524(8) Uani 1 1 d .
H18 H 0.8355 0.8395 1.2712 0.063 Uiso 1 1 calc R
C19 C 0.84210(11) 0.8211(4) 1.1069(3) 0.0513(8) Uani 1 1 d .
H19 H 0.8801 0.8297 1.1117 0.062 Uiso 1 1 calc R
C20 C 0.81408(9) 0.8043(4) 1.0022(2) 0.0381(6) Uani 1 1 d .
H20 H 0.8331 0.8000 0.9369 0.046 Uiso 1 1 calc R
O6 O 0.31000(6) 1.1938(3) 0.52963(14) 0.0321(4) Uani 1 1 d .
H6A H 0.2793(13) 1.249(6) 0.559(2) 0.082(11) Uiso 1 1 d .
H6B H 0.2994(11) 1.081(5) 0.491(2) 0.062(10) Uiso 1 1 d .
O7 O 0.5122(3) 0.7857(6) 1.0179(8) 0.061(2) Uani 0.50 1 d P
H7A H 0.5271(12) 0.867(7) 0.950(3) 0.092 Uiso 1 1 d .

loop_
_atom_site_aniso_label
_atom_site_aniso_U_11
_atom_site_aniso_U_22
_atom_site_aniso_U_33
_atom_site_aniso_U_23
_atom_site_aniso_U_13
_atom_site_aniso_U_12
O1 0.0376(10) 0.0884(17) 0.0319(11) -0.0069(11) 0.0054(8) 0.0178(10)
O2 0.0230(8) 0.0455(12) 0.0362(10) -0.0001(9) 0.0048(7) -0.0032(8)
O3 0.0299(9) 0.0460(11) 0.0296(10) 0.0036(9) 0.0081(7) -0.0008(8)
O4 0.0279(8) 0.0269(9) 0.0338(9) -0.0001(7) 0.0101(7) 0.0012(7)
O5 0.0249(8) 0.0313(9) 0.0301(9) 0.0003(8) 0.0031(6) -0.0014(7)
N1 0.0229(10) 0.0448(13) 0.0285(12) -0.0023(10) 0.0060(9) -0.0009(9)
N2 0.0239(10) 0.0313(12) 0.0281(11) -0.0010(9) 0.0055(8) -0.0012(8)
C1 0.0277(13) 0.0288(13) 0.0367(15) -0.0046(12) 0.0041(10) -0.0012(11)
C2 0.0183(12) 0.0399(15) 0.0328(14) -0.0037(12) 0.0061(10) -0.0035(10)
C3 0.0291(12) 0.0600(19) 0.0435(16) -0.0209(15) 0.0095(10) -0.0095(13)
C4 0.092(3) 0.0471(19) 0.082(2) -0.0257(19) 0.048(2) -0.0365(18)
C5 0.0366(13) 0.063(2) 0.0364(15) -0.0130(15) 0.0071(10) 0.0036(14)
C6 0.0235(12) 0.0358(15) 0.0327(14) -0.0050(12) 0.0025(10) -0.0071(11)
C7 0.0248(11) 0.0373(15) 0.0283(12) -0.0025(11) 0.0060(9) -0.0025(10)
C8 0.0334(13) 0.0525(18) 0.0413(16) -0.0122(14) 0.0117(11) -0.0097(12)
C9 0.0273(11) 0.0175(12) 0.0345(14) -0.0047(10) 0.0091(9) -0.0012(9)
C10 0.0248(11) 0.0223(12) 0.0368(14) -0.0004(11) 0.0087(9) -0.0007(10)
C11 0.0303(12) 0.0180(11) 0.0371(13) 0.0011(11) -0.0051(9) 0.0016(10)
C12 0.0415(13) 0.0159(11) 0.0368(14) 0.0003(11) -0.0001(11) 0.0031(11)
C13 0.0466(14) 0.0225(13) 0.0349(14) 0.0013(11) 0.0073(11) 0.0079(11)
C14 0.0678(18) 0.0324(16) 0.0424(17) 0.0062(13) 0.0222(14) 0.0161(14)
C15 0.108(3) 0.0350(17) 0.0368(17) 0.0056(14) 0.0242(17) 0.0261(18)
C16 0.112(3) 0.0237(14) 0.0313(16) 0.0018(13) -0.0071(16) 0.0172(18)
C17 0.0673(18) 0.0178(12) 0.0353(15) 0.0014(12) -0.0120(12) 0.0046(13)
C18 0.072(2) 0.0238(15) 0.056(2) 0.0041(14) -0.0305(16) -0.0002(14)
C19 0.0429(15) 0.0294(15) 0.078(2) 0.0096(16) -0.0231(15) -0.0051(13)
C20 0.0300(12) 0.0267(13) 0.0562(17) 0.0073(13) -0.0057(11) 0.0006(11)
O6 0.0257(9) 0.0343(10) 0.0362(10) -0.0034(9) 0.0016(7) 0.0043(8)
O7 0.073(6) 0.053(2) 0.061(6) 0.016(3) 0.031(4) 0.017(3)

loop_
_atom_type_symbol
_atom_type_description
_atom_type_scat_dispersion_real
_atom_type_scat_dispersion_imag
_atom_type_scat_source
C C 0.0033 0.0016 'International Tables Vol C Tables 4.2.6.8 and 6.1.1.4'
H H 0.0000 0.0000 'International Tables Vol C Tables 4.2.6.8 and 6.1.1.4'
N N 0.0061 0.0033 'International Tables Vol C Tables 4.2.6.8 and 6.1.1.4'
O O 0.0106 0.0060 'International Tables Vol C Tables 4.2.6.8 and 6.1.1.4'

loop_
_geom_angle_atom_site_label_1
_geom_angle_atom_site_label_2
_geom_angle_atom_site_label_3
_geom_angle
_geom_angle_site_symmetry_1
C1 O2 H2 110(2) .
C11 O5 C10 118.89(16) .
C6 N1 C2 122.7(2) .
C6 N1 H1 122.8(16) .
C2 N1 H1 114.2(15) .
C9 N2 C7 124.5(2) .
C9 N2 H2A 118.7(14) .
C7 N2 H2A 116.7(14) .
O1 C1 O2 123.2(2) .
O1 C1 C2 123.5(2) .
O2 C1 C2 113.3(2) .
N1 C2 C1 107.41(19) .
N1 C2 C3 112.04(18) .
C1 C2 C3 112.1(2) .
N1 C2 H2B 108.4 .
C1 C2 H2B 108.4 .
C3 C2 H2B 108.4 .
C4 C3 C5 111.4(3) .
C4 C3 C2 111.4(2) .
C5 C3 C2 112.7(2) .
C4 C3 H3 107.0 .
C5 C3 H3 107.0 .
C2 C3 H3 107.0 .
C3 C4 H4A 109.5 .
C3 C4 H4B 109.5 .
H4A C4 H4B 109.5 .
C3 C4 H4C 109.5 .
H4A C4 H4C 109.5 .
H4B C4 H4C 109.5 .
C3 C5 H5A 109.5 .
C3 C5 H5B 109.5 .
H5A C5 H5B 109.5 .
C3 C5 H5C 109.5 .
H5A C5 H5C 109.5 .
H5B C5 H5C 109.5 .
O3 C6 N1 123.8(2) .
O3 C6 C7 121.4(2) .
N1 C6 C7 114.7(2) .
N2 C7 C8 111.2(2) .
N2 C7 C6 106.71(18) .
C8 C7 C6 111.61(19) .
N2 C7 H7 109.1 .
C8 C7 H7 109.1 .
C6 C7 H7 109.1 .
C7 C8 H8A 109.5 .
C7 C8 H8B 109.5 .
H8A C8 H8B 109.5 .
C7 C8 H8C 109.5 .
H8A C8 H8C 109.5 .
H8B C8 H8C 109.5 .
O4 C9 N2 123.1(2) .
O4 C9 C10 120.05(18) .
N2 C9 C10 116.80(19) .
O5 C10 C9 108.43(16) .
O5 C10 H10A 110.0 .
C9 C10 H10A 110.0 .
O5 C10 H10B 110.0 .
C9 C10 H10B 110.0 .
H10A C10 H10B 108.4 .
C20 C11 O5 124.6(2) .
C20 C11 C12 121.6(2) .
O5 C11 C12 113.89(18) .
C17 C12 C13 119.6(2) .
C17 C12 C11 117.9(2) .
C13 C12 C11 122.5(2) .
C14 C13 C12 120.4(2) .
C14 C13 H13 119.8 .
C12 C13 H13 119.8 .
C13 C14 C15 120.4(3) .
C13 C14 H14 119.8 .
C15 C14 H14 119.8 .
C16 C15 C14 120.0(3) .
C16 C15 H15 120.0 .
C14 C15 H15 120.0 .
C15 C16 C17 121.5(3) .
C15 C16 H16 119.3 .
C17 C16 H16 119.3 .
C18 C17 C12 119.5(3) .
C18 C17 C16 122.4(3) .
C12 C17 C16 118.1(3) .
C19 C18 C17 120.2(2) .
C19 C18 H18 119.9 .
C17 C18 H18 119.9 .
C18 C19 C20 121.2(3) .
C18 C19 H19 119.4 .
C20 C19 H19 119.4 .
C11 C20 C19 119.6(2) .
C11 C20 H20 120.2 .
C19 C20 H20 120.2 .
H6A O6 H6B 108(3) .
O7 O7 H7A 82(2) 2_657

loop_
_geom_bond_atom_site_label_1
_geom_bond_atom_site_label_2
_geom_bond_distance
_geom_bond_site_symmetry_2
O1 C1 1.205(3) .
O2 C1 1.311(3) .
O2 H2 1.04(4) .
O3 C6 1.224(3) .
O4 C9 1.246(2) .
O5 C11 1.372(3) .
O5 C10 1.423(2) .
N1 C6 1.335(3) .
N1 C2 1.462(3) .
N1 H1 0.92(3) .
N2 C9 1.322(3) .
N2 C7 1.452(3) .
N2 H2A 0.92(2) .
C1 C2 1.511(3) .
C2 C3 1.537(4) .
C2 H2B 1.0000 .
C3 C4 1.521(5) .
C3 C5 1.529(3) .
C3 H3 1.0000 .
C4 H4A 0.9800 .
C4 H4B 0.9800 .
C4 H4C 0.9800 .
C5 H5A 0.9800 .
C5 H5B 0.9800 .
C5 H5C 0.9800 .
C6 C7 1.529(3) .
C7 C8 1.525(3) .
C7 H7 1.0000 .
C8 H8A 0.9800 .
C8 H8B 0.9800 .
C8 H8C 0.9800 .
C9 C10 1.503(3) .
C10 H10A 0.9900 .
C10 H10B 0.9900 .
C11 C20 1.357(3) .
C11 C12 1.421(3) .
C12 C17 1.416(3) .
C12 C13 1.417(3) .
C13 C14 1.365(3) .
C13 H13 0.9500 .
C14 C15 1.412(4) .
C14 H14 0.9500 .
C15 C16 1.360(4) .
C15 H15 0.9500 .
C16 C17 1.417(4) .
C16 H16 0.9500 .
C17 C18 1.414(4) .
C18 C19 1.356(4) .
C18 H18 0.9500 .
C19 C20 1.404(3) .
C19 H19 0.9500 .
C20 H20 0.9500 .
O6 H6A 0.95(4) .
O6 H6B 0.93(4) .
O7 O7 0.721(10) 2_657
O7 H7A 1.08(4) .

loop_
_geom_hbond_atom_site_label_D
_geom_hbond_atom_site_label_H
_geom_hbond_atom_site_label_A
_geom_hbond_distance_DH
_geom_hbond_distance_HA
_geom_hbond_distance_DA
_geom_hbond_angle_DHA
_geom_hbond_site_symmetry_A
O2 H2 O6 1.04(4) 1.54(4) 2.574(2) 170(4) .
N1 H1 O1 0.92(3) 2.06(3) 2.922(3) 155(2) 2_656
O6 H6B O4 0.93(4) 1.94(4) 2.860(3) 173(3) 2_656
O6 H6A O4 0.95(4) 1.79(4) 2.740(2) 176(3) 3_455
O7 H7A O3 1.08(4) 1.86(3) 2.882(11) 156(3) .
